data_7217451
loop_
_publ_author_name
'Cross, Jacob T.'
'Rossi, Nicholas A.'
'Serafin, Mateusz'
'Wheeler, Kraig A.'

_publ_section_title
;
 Tr\"oger's base quasiracemates and crystal packing tendencies
;
_journal_issue 31
_journal_name_full CrystEngComm
_journal_page_first 7251
_journal_paper_doi 10.1039/C4CE00323C
_journal_volume 16
_journal_year 2014
_chemical_absolute_configuration rm
_chemical_formula_moiety 'C15 H12 Br2 N2, C15 H12 Cl2 N2'
_chemical_formula_sum 'C30 H24 Br2 Cl2 N4'
_chemical_formula_weight 671.25
_chemical_name_systematic
;
 ?
;
_space_group_crystal_system triclinic
_space_group_IT_number 1
_space_group_name_Hall 'P 1'
_space_group_name_H-M_alt 'P 1'
_symmetry_space_group_name_Hall 'P 1'
_symmetry_space_group_name_H-M 'P 1'
_atom_sites_solution_hydrogens geom
_audit_creation_method SHELXL-2014
_cell_angle_alpha 83.053(1)
_cell_angle_beta 77.266(2)
_cell_angle_gamma 80.846(1)
_cell_formula_units_Z 1
_cell_length_a 6.3103(2)
_cell_length_b 10.2540(3)
_cell_length_c 10.7089(3)
_cell_measurement_reflns_used 8085
_cell_measurement_temperature 100(2)
_cell_measurement_theta_max 68.217
_cell_measurement_theta_min 4.249
_cell_volume 664.62(3)
_computing_cell_refinement APEX2
_computing_data_collection APEX2
_computing_data_reduction
;
SAINT (Bruker, 2010) and XPREP (Bruker, 2010)
;
_computing_molecular_graphics 'XSEED (Barbour, 2001)'
_computing_publication_material 'XSEED (Barbour, 2001)'
_computing_structure_refinement 'SHELXL-2014 (Sheldrick, 2014)'
_computing_structure_solution 'SHELXL-2014 (Sheldrick, 2014)'
_diffrn_ambient_temperature 100(2)
_diffrn_detector_area_resol_mean 8.33
_diffrn_measured_fraction_theta_full 0.979
_diffrn_measured_fraction_theta_max 0.979
_diffrn_measurement_device_type 'Bruker APEXII CCD'
_diffrn_measurement_method 'phi and omega scans'
_diffrn_radiation_monochromator graphite
_diffrn_radiation_source 'fine-focus sealed tube'
_diffrn_radiation_type CuK\a
_diffrn_radiation_wavelength 1.54178
_diffrn_reflns_av_R_equivalents 0.0178
_diffrn_reflns_av_unetI/netI 0.0218
_diffrn_reflns_Laue_measured_fraction_full 0.979
_diffrn_reflns_Laue_measured_fraction_max 0.979
_diffrn_reflns_limit_h_max 7
_diffrn_reflns_limit_h_min -7
_diffrn_reflns_limit_k_max 12
_diffrn_reflns_limit_k_min -12
_diffrn_reflns_limit_l_max 12
_diffrn_reflns_limit_l_min -12
_diffrn_reflns_number 14612
_diffrn_reflns_point_group_measured_fraction_full 0.859
_diffrn_reflns_point_group_measured_fraction_max 0.857
_diffrn_reflns_theta_full 67.679
_diffrn_reflns_theta_max 68.212
_diffrn_reflns_theta_min 4.249
_exptl_absorpt_coefficient_mu 5.941
_exptl_absorpt_correction_T_max 0.753
_exptl_absorpt_correction_T_min 0.593
_exptl_absorpt_correction_type multi-scan
_exptl_absorpt_process_details 'SADABS (Bruker, 2012)'
_exptl_crystal_colour colorless
_exptl_crystal_density_diffrn 1.677
_exptl_crystal_description 'transparent block'
_exptl_crystal_F_000 336
_exptl_crystal_size_max 0.322
_exptl_crystal_size_mid 0.189
_exptl_crystal_size_min 0.182
_refine_diff_density_max 0.668
_refine_diff_density_min -0.395
_refine_diff_density_rms 0.109
_refine_ls_abs_structure_details
;
 Flack x determined using 1728 quotients [(I+)-(I-)]/[(I+)+(I-)]
 (Parsons, Flack and Wagner, Acta Cryst. B69 (2013) 249-259).
;
_refine_ls_abs_structure_Flack 0.044(7)
_refine_ls_extinction_method none
_refine_ls_goodness_of_fit_ref 1.110
_refine_ls_hydrogen_treatment constr
_refine_ls_matrix_type full
_refine_ls_number_parameters 343
_refine_ls_number_reflns 4174
_refine_ls_number_restraints 27
_refine_ls_restrained_S_all 1.111
_refine_ls_R_factor_all 0.0319
_refine_ls_R_factor_gt 0.0316
_refine_ls_shift/su_max 0.000
_refine_ls_shift/su_mean 0.000
_refine_ls_structure_factor_coef Fsqd
_refine_ls_weighting_details 'w=1/[\s^2^(Fo^2^)+(0.0633P)^2^+0.7001P] where P=(Fo^2^+2Fc^2^)/3'
_refine_ls_weighting_scheme calc
_refine_ls_wR_factor_gt 0.0930
_refine_ls_wR_factor_ref 0.0934
_reflns_Friedel_coverage 0.751
_reflns_Friedel_fraction_full 0.738
_reflns_Friedel_fraction_max 0.735
_reflns_number_gt 4123
_reflns_number_total 4174
_reflns_threshold_expression 'I > 2\s(I)'
_cod_data_source_file c4ce00323c2.cif
_cod_data_source_block 14kaw08
_cod_depositor_comments
;
The following automatic conversions were performed:

'_exptl_absorpt_correction_type' value 'multi-scans' was replaced
with the value 'multi-scan' as specified in the replacement file
'src/cod-tools/trunk/data/replacement-values/replacement_values.lst'.

Automatic conversion script
Id: cif_fix_values 5376 2017-05-30 11:51:03Z andrius 
;
_cod_database_code 7217451
_shelx_space_group_comment
;
The symmetry employed for this shelxl refinement is uniquely defined
by the following loop, which should always be used as a source of
symmetry information in preference to the above space-group names.
They are only intended as comments.
;
_shelx_estimated_absorpt_t_min 0.251
_shelx_estimated_absorpt_t_max 0.411
_shelxl_version_number 2014-1

loop_
_space_group_symop_operation_xyz
'x, y, z'

loop_
_atom_site_label
_atom_site_type_symbol
_atom_site_fract_x
_atom_site_fract_y
_atom_site_fract_z
_atom_site_U_iso_or_equiv
_atom_site_adp_type
_atom_site_occupancy
_atom_site_site_symmetry_order
_atom_site_calc_flag
_atom_site_refinement_flags_posn
_atom_site_refinement_flags_adp
Cl1A Cl 0.8787(2) -0.08132(11) 0.49254(12) 0.0147(3) Uani 1 1 d . .
Cl2A Cl 0.3809(2) -0.29996(14) 1.36200(12) 0.0172(3) Uani 1 1 d . .
N1A N 0.9527(7) -0.5648(4) 0.8572(5) 0.0087(9) Uani 1 1 d . .
N2A N 1.1724(8) -0.4614(4) 0.9667(5) 0.0097(9) Uani 1 1 d . .
C1A C 0.9326(9) -0.4468(5) 0.7730(5) 0.0064(10) Uani 1 1 d . U
C2A C 0.7828(9) -0.4294(5) 0.6928(6) 0.0106(11) Uani 1 1 d . .
H2A H 0.6906 -0.4954 0.6976 0.013 Uiso 1 1 calc R U
C3A C 0.7640(9) -0.3192(5) 0.6064(5) 0.0110(11) Uani 1 1 d . .
H3A H 0.6610 -0.3092 0.5521 0.013 Uiso 1 1 calc R U
C4A C 0.8995(9) -0.2226(5) 0.6004(5) 0.0089(11) Uani 1 1 d . .
C5A C 1.0476(9) -0.2372(6) 0.6795(6) 0.0112(11) Uani 1 1 d . .
H5A H 1.1411 -0.1715 0.6724 0.013 Uiso 1 1 calc R U
C6A C 1.0636(9) -0.3440(5) 0.7683(5) 0.0079(10) Uani 1 1 d . U
C7A C 1.2118(9) -0.3540(6) 0.8640(5) 0.0116(11) Uani 1 1 d . .
H7A1 H 1.3666 -0.3691 0.8178 0.014 Uiso 1 1 calc R U
H7A2 H 1.1885 -0.2688 0.9030 0.014 Uiso 1 1 calc R U
C8A C 1.1558(9) -0.5788(6) 0.9058(6) 0.0122(12) Uani 1 1 d . .
H8A1 H 1.1609 -0.6574 0.9691 0.015 Uiso 1 1 calc R U
H8A2 H 1.2830 -0.5936 0.8337 0.015 Uiso 1 1 calc R U
C9A C 0.7693(9) -0.5693(5) 0.9688(5) 0.0102(11) Uani 1 1 d . .
H9A1 H 0.7691 -0.6616 1.0087 0.012 Uiso 1 1 calc R U
H9A2 H 0.6292 -0.5415 0.9396 0.012 Uiso 1 1 calc R U
C10A C 0.7855(9) -0.4788(5) 1.0689(5) 0.0082(10) Uani 1 1 d . .
C11A C 0.6039(10) -0.4433(5) 1.1637(5) 0.0103(11) Uani 1 1 d . .
H11A H 0.4730 -0.4810 1.1713 0.012 Uiso 1 1 calc R U
C12A C 0.6138(10) -0.3523(6) 1.2478(5) 0.0128(11) Uani 1 1 d . .
C13A C 0.8072(10) -0.2995(5) 1.2416(5) 0.0126(12) Uani 1 1 d . .
H13A H 0.8136 -0.2378 1.2996 0.015 Uiso 1 1 calc R U
C14A C 0.9890(9) -0.3391(5) 1.1489(6) 0.0110(11) Uani 1 1 d . .
H14A H 1.1225 -0.3053 1.1443 0.013 Uiso 1 1 calc R U
C15A C 0.9797(9) -0.4273(5) 1.0627(5) 0.0083(10) Uani 1 1 d . .
Br1B Br 0.60199(7) -0.15807(5) 0.95843(5) 0.02091(19) Uani 1 1 d . .
Br2B Br 1.11061(9) 0.06119(6) 0.08328(6) 0.0280(2) Uani 1 1 d . .
N1B N 0.5201(8) 0.3378(4) 0.5897(4) 0.0092(9) Uani 1 1 d . .
N2B N 0.2983(7) 0.2351(4) 0.4812(4) 0.0099(9) Uani 1 1 d . .
C1B C 0.5413(9) 0.2175(5) 0.6738(5) 0.0099(11) Uani 1 1 d . U
C2B C 0.6887(9) 0.2037(5) 0.7558(5) 0.0091(11) Uani 1 1 d . .
H2B H 0.7748 0.2723 0.7538 0.011 Uiso 1 1 calc R U
C3B C 0.7112(9) 0.0910(5) 0.8404(5) 0.0092(11) Uani 1 1 d . .
H3B H 0.8148 0.0807 0.8943 0.011 Uiso 1 1 calc R U
C4B C 0.5803(10) -0.0053(5) 0.8445(6) 0.0112(11) Uani 1 1 d . .
C5B C 0.4291(10) 0.0071(5) 0.7652(6) 0.0108(11) Uani 1 1 d . .
H5B H 0.3399 -0.0605 0.7699 0.013 Uiso 1 1 calc R U
C6B C 0.4093(9) 0.1207(5) 0.6778(5) 0.0090(11) Uani 1 1 d . U
C7B C 0.2583(9) 0.1269(6) 0.5843(6) 0.0125(11) Uani 1 1 d . .
H7B1 H 0.2826 0.0413 0.5459 0.015 Uiso 1 1 calc R U
H7B2 H 0.1038 0.1416 0.6311 0.015 Uiso 1 1 calc R U
C8B C 0.3170(10) 0.3536(6) 0.5409(6) 0.0150(12) Uani 1 1 d . .
H8B1 H 0.3142 0.4316 0.4766 0.018 Uiso 1 1 calc R U
H8B2 H 0.1897 0.3701 0.6126 0.018 Uiso 1 1 calc R U
C9B C 0.7032(9) 0.3419(5) 0.4786(5) 0.0110(11) Uani 1 1 d . .
H9B1 H 0.8433 0.3146 0.5078 0.013 Uiso 1 1 calc R U
H9B2 H 0.7030 0.4339 0.4379 0.013 Uiso 1 1 calc R U
C10B C 0.6864(9) 0.2509(5) 0.3807(5) 0.0084(11) Uani 1 1 d . .
C11B C 0.8720(10) 0.2113(5) 0.2873(6) 0.0109(11) Uani 1 1 d . .
H11B H 1.0051 0.2461 0.2813 0.013 Uiso 1 1 calc R U
C12B C 0.8593(9) 0.1206(5) 0.2038(5) 0.0106(11) Uani 1 1 d . .
C13B C 0.6680(9) 0.0678(5) 0.2104(5) 0.0108(11) Uani 1 1 d . .
H13B H 0.6629 0.0052 0.1529 0.013 Uiso 1 1 calc R U
C14B C 0.4849(10) 0.1072(5) 0.3017(5) 0.0116(11) Uani 1 1 d . .
H14B H 0.3525 0.0721 0.3064 0.014 Uiso 1 1 calc R U
C15B C 0.4920(10) 0.1990(5) 0.3882(5) 0.0095(11) Uani 1 1 d . .

loop_
_atom_site_aniso_label
_atom_site_aniso_U_11
_atom_site_aniso_U_22
_atom_site_aniso_U_33
_atom_site_aniso_U_23
_atom_site_aniso_U_13
_atom_site_aniso_U_12
Cl1A 0.0224(8) 0.0113(6) 0.0111(7) 0.0010(5) -0.0044(6) -0.0045(6)
Cl2A 0.0139(7) 0.0278(7) 0.0093(7) -0.0075(5) -0.0010(6) 0.0017(6)
N1A 0.009(2) 0.009(2) 0.010(2) -0.0064(17) -0.0037(19) -0.0012(17)
N2A 0.010(2) 0.011(2) 0.011(2) -0.0054(17) -0.0064(19) -0.0016(17)
C1A 0.0072(15) 0.0055(14) 0.0061(15) -0.0031(11) 0.0005(12) -0.0001(11)
C2A 0.010(3) 0.009(2) 0.012(3) -0.007(2) 0.002(2) -0.003(2)
C3A 0.012(3) 0.011(2) 0.009(3) -0.004(2) -0.002(2) 0.003(2)
C4A 0.008(3) 0.012(2) 0.006(3) -0.0029(19) 0.003(2) -0.003(2)
C5A 0.009(3) 0.014(3) 0.012(3) -0.007(2) -0.002(2) -0.004(2)
C6A 0.0077(15) 0.0086(14) 0.0077(15) -0.0034(11) -0.0008(12) -0.0011(11)
C7A 0.008(3) 0.019(3) 0.009(3) -0.002(2) -0.003(2) -0.004(2)
C8A 0.012(3) 0.010(3) 0.014(3) -0.006(2) -0.003(2) 0.005(2)
C9A 0.017(3) 0.008(2) 0.008(3) -0.0012(19) -0.007(2) -0.005(2)
C10A 0.013(3) 0.006(2) 0.009(3) -0.0018(19) -0.008(2) -0.0007(19)
C11A 0.012(3) 0.009(2) 0.009(3) 0.003(2) -0.004(2) 0.000(2)
C12A 0.016(3) 0.017(3) 0.005(3) -0.002(2) -0.005(2) 0.002(2)
C13A 0.019(3) 0.014(3) 0.010(3) -0.005(2) -0.009(3) -0.003(2)
C14A 0.012(3) 0.012(2) 0.012(3) 0.001(2) -0.008(2) -0.004(2)
C15A 0.007(3) 0.009(2) 0.009(3) 0.0003(19) -0.004(2) 0.0006(19)
Br1B 0.0284(4) 0.0175(3) 0.0178(4) -0.0010(2) -0.0080(3) -0.0018(3)
Br2B 0.0227(4) 0.0402(4) 0.0210(4) -0.0115(3) -0.0037(3) 0.0015(3)
N1B 0.011(2) 0.007(2) 0.009(2) -0.0038(17) -0.004(2) 0.0043(17)
N2B 0.008(2) 0.013(2) 0.009(2) -0.0016(17) -0.0023(19) 0.0009(17)
C1B 0.0101(15) 0.0104(15) 0.0086(15) -0.0029(11) -0.0004(12) -0.0003(11)
C2B 0.012(3) 0.006(2) 0.010(3) -0.006(2) -0.004(2) 0.002(2)
C3B 0.009(3) 0.013(2) 0.007(3) -0.006(2) -0.004(2) -0.003(2)
C4B 0.021(3) 0.005(2) 0.005(3) 0.0000(19) -0.001(2) 0.001(2)
C5B 0.014(3) 0.012(3) 0.007(3) -0.004(2) 0.000(2) -0.004(2)
C6B 0.0094(15) 0.0104(15) 0.0080(15) -0.0026(11) -0.0014(12) -0.0025(11)
C7B 0.008(3) 0.020(3) 0.012(3) -0.003(2) -0.002(2) -0.006(2)
C8B 0.016(3) 0.014(3) 0.018(3) -0.007(2) -0.013(3) 0.004(2)
C9B 0.012(3) 0.010(2) 0.012(3) -0.002(2) -0.002(2) -0.002(2)
C10B 0.012(3) 0.007(2) 0.006(3) 0.0002(19) -0.004(2) 0.000(2)
C11B 0.013(3) 0.011(2) 0.010(3) 0.000(2) -0.007(2) -0.003(2)
C12B 0.014(3) 0.011(2) 0.006(3) -0.0025(19) -0.001(2) 0.004(2)
C13B 0.019(3) 0.008(2) 0.006(3) -0.002(2) -0.005(2) 0.002(2)
C14B 0.016(3) 0.013(2) 0.010(3) -0.002(2) -0.010(2) -0.002(2)
C15B 0.016(3) 0.007(2) 0.005(3) -0.0004(18) -0.004(2) 0.000(2)

loop_
_atom_type_symbol
_atom_type_description
_atom_type_scat_dispersion_real
_atom_type_scat_dispersion_imag
_atom_type_scat_source
C C 0.0181 0.0091 'International Tables Vol C Tables 4.2.6.8 and 6.1.1.4'
H H 0.0000 0.0000 'International Tables Vol C Tables 4.2.6.8 and 6.1.1.4'
N N 0.0311 0.0180 'International Tables Vol C Tables 4.2.6.8 and 6.1.1.4'
Cl Cl 0.3639 0.7018 'International Tables Vol C Tables 4.2.6.8 and 6.1.1.4'
Br Br -0.6763 1.2805 'International Tables Vol C Tables 4.2.6.8 and 6.1.1.4'

loop_
_geom_angle_atom_site_label_1
_geom_angle_atom_site_label_2
_geom_angle_atom_site_label_3
_geom_angle
C1A N1A C8A 110.6(4)
C1A N1A C9A 113.4(4)
C8A N1A C9A 107.7(4)
C15A N2A C8A 111.3(4)
C15A N2A C7A 112.5(4)
C8A N2A C7A 107.3(4)
C2A C1A N1A 120.1(5)
C2A C1A C6A 118.3(5)
N1A C1A C6A 121.6(4)
C3A C2A C1A 121.9(5)
C3A C2A H2A 119.0
C1A C2A H2A 119.0
C2A C3A C4A 118.6(5)
C2A C3A H3A 120.7
C4A C3A H3A 120.7
C5A C4A C3A 120.5(5)
C5A C4A Cl1A 119.8(4)
C3A C4A Cl1A 119.7(4)
C6A C5A C4A 121.6(5)
C6A C5A H5A 119.2
C4A C5A H5A 119.2
C5A C6A C1A 118.9(5)
C5A C6A C7A 121.7(5)
C1A C6A C7A 119.4(5)
N2A C7A C6A 112.9(5)
N2A C7A H7A1 109.0
C6A C7A H7A1 109.0
N2A C7A H7A2 109.0
C6A C7A H7A2 109.0
H7A1 C7A H7A2 107.8
N2A C8A N1A 112.0(4)
N2A C8A H8A1 109.2
N1A C8A H8A1 109.2
N2A C8A H8A2 109.2
N1A C8A H8A2 109.2
H8A1 C8A H8A2 107.9
N1A C9A C10A 111.6(4)
N1A C9A H9A1 109.3
C10A C9A H9A1 109.3
N1A C9A H9A2 109.3
C10A C9A H9A2 109.3
H9A1 C9A H9A2 108.0
C11A C10A C15A 119.5(5)
C11A C10A C9A 120.0(5)
C15A C10A C9A 120.5(5)
C10A C11A C12A 119.8(5)
C10A C11A H11A 120.1
C12A C11A H11A 120.1
C11A C12A C13A 121.0(5)
C11A C12A Cl2A 120.1(5)
C13A C12A Cl2A 118.9(4)
C14A C13A C12A 118.4(5)
C14A C13A H13A 120.8
C12A C13A H13A 120.8
C13A C14A C15A 121.1(5)
C13A C14A H14A 119.5
C15A C14A H14A 119.5
C14A C15A C10A 120.1(5)
C14A C15A N2A 118.2(5)
C10A C15A N2A 121.6(5)
C1B N1B C9B 112.8(4)
C1B N1B C8B 111.1(5)
C9B N1B C8B 107.7(4)
C15B N2B C8B 110.7(5)
C15B N2B C7B 111.2(4)
C8B N2B C7B 108.0(4)
C6B C1B C2B 120.6(5)
C6B C1B N1B 120.6(5)
C2B C1B N1B 118.8(5)
C3B C2B C1B 120.8(5)
C3B C2B H2B 119.6
C1B C2B H2B 119.6
C4B C3B C2B 118.7(5)
C4B C3B H3B 120.7
C2B C3B H3B 120.7
C3B C4B C5B 121.6(5)
C3B C4B Br1B 120.3(4)
C5B C4B Br1B 118.1(4)
C4B C5B C6B 119.5(5)
C4B C5B H5B 120.2
C6B C5B H5B 120.2
C1B C6B C5B 118.7(5)
C1B C6B C7B 122.3(5)
C5B C6B C7B 118.7(5)
N2B C7B C6B 111.0(4)
N2B C7B H7B1 109.4
C6B C7B H7B1 109.4
N2B C7B H7B2 109.4
C6B C7B H7B2 109.4
H7B1 C7B H7B2 108.0
N1B C8B N2B 111.5(4)
N1B C8B H8B1 109.3
N2B C8B H8B1 109.3
N1B C8B H8B2 109.3
N2B C8B H8B2 109.3
H8B1 C8B H8B2 108.0
N1B C9B C10B 111.2(4)
N1B C9B H9B1 109.4
C10B C9B H9B1 109.4
N1B C9B H9B2 109.4
C10B C9B H9B2 109.4
H9B1 C9B H9B2 108.0
C15B C10B C11B 119.6(5)
C15B C10B C9B 120.5(5)
C11B C10B C9B 119.7(5)
C12B C11B C10B 119.3(5)
C12B C11B H11B 120.4
C10B C11B H11B 120.4
C13B C12B C11B 121.7(5)
C13B C12B Br2B 118.6(4)
C11B C12B Br2B 119.6(4)
C14B C13B C12B 119.0(5)
C14B C13B H13B 120.5
C12B C13B H13B 120.5
C13B C14B C15B 120.7(5)
C13B C14B H14B 119.6
C15B C14B H14B 119.6
C10B C15B C14B 119.5(5)
C10B C15B N2B 122.2(5)
C14B C15B N2B 118.2(5)

loop_
_geom_bond_atom_site_label_1
_geom_bond_atom_site_label_2
_geom_bond_distance
Cl1A C4A 1.747(6)
Cl2A C12A 1.749(6)
N1A C1A 1.425(7)
N1A C8A 1.466(7)
N1A C9A 1.471(8)
N2A C15A 1.435(7)
N2A C8A 1.464(7)
N2A C7A 1.468(7)
C1A C2A 1.390(8)
C1A C6A 1.430(7)
C2A C3A 1.378(8)
C2A H2A 0.9500
C3A C4A 1.394(8)
C3A H3A 0.9500
C4A C5A 1.374(8)
C5A C6A 1.367(8)
C5A H5A 0.9500
C6A C7A 1.517(7)
C7A H7A1 0.9900
C7A H7A2 0.9900
C8A H8A1 0.9900
C8A H8A2 0.9900
C9A C10A 1.530(7)
C9A H9A1 0.9900
C9A H9A2 0.9900
C10A C11A 1.386(8)
C10A C15A 1.395(8)
C11A C12A 1.390(8)
C11A H11A 0.9500
C12A C13A 1.397(8)
C13A C14A 1.383(8)
C13A H13A 0.9500
C14A C15A 1.385(8)
C14A H14A 0.9500
Br1B C4B 1.872(5)
Br2B C12B 1.880(6)
N1B C1B 1.443(7)
N1B C9B 1.466(8)
N1B C8B 1.467(7)
N2B C15B 1.426(7)
N2B C8B 1.472(7)
N2B C7B 1.477(7)
C1B C6B 1.385(8)
C1B C2B 1.395(8)
C2B C3B 1.388(8)
C2B H2B 0.9500
C3B C4B 1.376(8)
C3B H3B 0.9500
C4B C5B 1.394(8)
C5B C6B 1.411(8)
C5B H5B 0.9500
C6B C7B 1.517(7)
C7B H7B1 0.9900
C7B H7B2 0.9900
C8B H8B1 0.9900
C8B H8B2 0.9900
C9B C10B 1.516(7)
C9B H9B1 0.9900
C9B H9B2 0.9900
C10B C15B 1.396(8)
C10B C11B 1.403(8)
C11B C12B 1.388(8)
C11B H11B 0.9500
C12B C13B 1.384(8)
C13B C14B 1.380(8)
C13B H13B 0.9500
C14B C15B 1.410(7)
C14B H14B 0.9500

loop_
_geom_torsion_atom_site_label_1
_geom_torsion_atom_site_label_2
_geom_torsion_atom_site_label_3
_geom_torsion_atom_site_label_4
_geom_torsion
C8A N1A C1A C2A 164.7(5)
C9A N1A C1A C2A -74.2(6)
C8A N1A C1A C6A -15.4(7)
C9A N1A C1A C6A 105.7(5)
N1A C1A C2A C3A -177.5(5)
C6A C1A C2A C3A 2.6(8)
C1A C2A C3A C4A -0.2(8)
C2A C3A C4A C5A -0.3(8)
C2A C3A C4A Cl1A -179.7(4)
C3A C4A C5A C6A -1.7(8)
Cl1A C4A C5A C6A 177.7(4)
C4A C5A C6A C1A 4.0(8)
C4A C5A C6A C7A -174.2(5)
C2A C1A C6A C5A -4.4(8)
N1A C1A C6A C5A 175.7(5)
C2A C1A C6A C7A 173.9(5)
N1A C1A C6A C7A -6.0(7)
C15A N2A C7A C6A -77.4(5)
C8A N2A C7A C6A 45.3(6)
C5A C6A C7A N2A 168.3(5)
C1A C6A C7A N2A -10.0(7)
C15A N2A C8A N1A 52.6(6)
C7A N2A C8A N1A -70.8(6)
C1A N1A C8A N2A 54.6(6)
C9A N1A C8A N2A -69.8(6)
C1A N1A C9A C10A -75.5(5)
C8A N1A C9A C10A 47.2(5)
N1A C9A C10A C11A 163.6(4)
N1A C9A C10A C15A -13.8(6)
C15A C10A C11A C12A 2.9(7)
C9A C10A C11A C12A -174.6(5)
C10A C11A C12A C13A -2.5(8)
C10A C11A C12A Cl2A 176.5(4)
C11A C12A C13A C14A 0.5(8)
Cl2A C12A C13A C14A -178.5(4)
C12A C13A C14A C15A 1.1(8)
C13A C14A C15A C10A -0.6(8)
C13A C14A C15A N2A 178.2(5)
C11A C10A C15A C14A -1.4(7)
C9A C10A C15A C14A 176.0(5)
C11A C10A C15A N2A 179.8(5)
C9A C10A C15A N2A -2.7(7)
C8A N2A C15A C14A 165.3(5)
C7A N2A C15A C14A -74.3(6)
C8A N2A C15A C10A -15.9(7)
C7A N2A C15A C10A 104.5(5)
C9B N1B C1B C6B -107.0(6)
C8B N1B C1B C6B 14.0(7)
C9B N1B C1B C2B 76.4(6)
C8B N1B C1B C2B -162.6(5)
C6B C1B C2B C3B 2.0(8)
N1B C1B C2B C3B 178.6(5)
C1B C2B C3B C4B -1.9(8)
C2B C3B C4B C5B 0.8(8)
C2B C3B C4B Br1B -179.2(4)
C3B C4B C5B C6B 0.3(8)
Br1B C4B C5B C6B -179.7(4)
C2B C1B C6B C5B -0.9(8)
N1B C1B C6B C5B -177.4(5)
C2B C1B C6B C7B -175.7(5)
N1B C1B C6B C7B 7.8(8)
C4B C5B C6B C1B -0.2(8)
C4B C5B C6B C7B 174.7(5)
C15B N2B C7B C6B 76.9(5)
C8B N2B C7B C6B -44.7(6)
C1B C6B C7B N2B 8.7(7)
C5B C6B C7B N2B -166.1(5)
C1B N1B C8B N2B -53.1(6)
C9B N1B C8B N2B 70.8(6)
C15B N2B C8B N1B -51.8(6)
C7B N2B C8B N1B 70.2(6)
C1B N1B C9B C10B 74.5(5)
C8B N1B C9B C10B -48.4(5)
N1B C9B C10B C15B 13.7(7)
N1B C9B C10B C11B -161.8(4)
C15B C10B C11B C12B -0.1(8)
C9B C10B C11B C12B 175.5(5)
C10B C11B C12B C13B -0.2(8)
C10B C11B C12B Br2B -177.3(4)
C11B C12B C13B C14B 0.6(8)
Br2B C12B C13B C14B 177.7(4)
C12B C13B C14B C15B -0.6(8)
C11B C10B C15B C14B 0.0(7)
C9B C10B C15B C14B -175.5(5)
C11B C10B C15B N2B 179.8(5)
C9B C10B C15B N2B 4.3(8)
C13B C14B C15B C10B 0.3(8)
C13B C14B C15B N2B -179.4(5)
C8B N2B C15B C10B 14.2(7)
C7B N2B C15B C10B -105.8(5)
C8B N2B C15B C14B -166.0(5)
C7B N2B C15B C14B 73.9(6)
